data_4337316
loop_
_publ_author_name
'Berger, Christopher J.'
'He, Gang'
'Merten, Christian'
'McDonald, Robert'
'Ferguson, Michael J.'
'Rivard, Eric'

_publ_section_title
;
 Synthesis and luminescent properties of lewis base-appended
 borafluorenes.
;
_journal_issue 3
_journal_name_full 'Inorganic chemistry'
_journal_page_first 1475
_journal_page_last 1486
_journal_paper_doi 10.1021/ic402408t
_journal_volume 53
_journal_year 2014
_chemical_formula_moiety 'C39 H45 B N2'
_chemical_formula_sum 'C39 H45 B N2'
_chemical_formula_weight 552.58
_chemical_name_common 6
_chemical_name_systematic
; 
 ? 
;
_space_group_IT_number 14
_symmetry_cell_setting monoclinic
_symmetry_space_group_name_Hall '-P 2yn'
_symmetry_space_group_name_H-M 'P 1 21/n 1'
_atom_sites_solution_hydrogens geom
_atom_sites_solution_primary direct
_atom_sites_solution_secondary difmap
_audit_creation_method SHELXL-97
_cell_angle_alpha 90.00
_cell_angle_beta 104.2470(10)
_cell_angle_gamma 90.00
_cell_formula_units_Z 4
_cell_length_a 11.3096(4)
_cell_length_b 14.8357(6)
_cell_length_c 20.1829(8)
_cell_measurement_reflns_used 9901
_cell_measurement_temperature 173(2)
_cell_measurement_theta_max 27.32
_cell_measurement_theta_min 2.31
_cell_volume 3282.3(2)
_computing_cell_refinement 'Bruker SAINT'
_computing_data_collection 'Bruker APEX2'
_computing_data_reduction 'Bruker SAINT'
_computing_molecular_graphics 'Bruker SHELXTL'
_computing_publication_material 'Bruker SHELXTL'
_computing_structure_refinement 'SHELXL-97 (Sheldrick, 2008)'
_computing_structure_solution 'SHELXS-97 (Sheldrick, 2008)'
_diffrn_ambient_temperature 173(2)
_diffrn_measured_fraction_theta_full 0.999
_diffrn_measured_fraction_theta_max 0.999
_diffrn_measurement_device_type 'Bruker APEX-II CCD'
_diffrn_measurement_method '\w scans'
_diffrn_radiation_monochromator graphite
_diffrn_radiation_source 'fine-focus sealed tube'
_diffrn_radiation_type MoK\a
_diffrn_radiation_wavelength 0.71073
_diffrn_reflns_av_R_equivalents 0.0214
_diffrn_reflns_av_sigmaI/netI 0.0164
_diffrn_reflns_limit_h_max 14
_diffrn_reflns_limit_h_min -14
_diffrn_reflns_limit_k_max 18
_diffrn_reflns_limit_k_min -18
_diffrn_reflns_limit_l_max 25
_diffrn_reflns_limit_l_min -25
_diffrn_reflns_number 26087
_diffrn_reflns_theta_full 26.40
_diffrn_reflns_theta_max 26.40
_diffrn_reflns_theta_min 1.72
_exptl_absorpt_coefficient_mu 0.064
_exptl_absorpt_correction_T_max 0.9781
_exptl_absorpt_correction_T_min 0.9720
_exptl_absorpt_correction_type multi-scan
_exptl_absorpt_process_details 'SADABS (Sheldrick, 2008)'
_exptl_crystal_colour colourless
_exptl_crystal_density_diffrn 1.118
_exptl_crystal_density_method 'not measured'
_exptl_crystal_description block
_exptl_crystal_F_000 1192
_exptl_crystal_size_max 0.45
_exptl_crystal_size_mid 0.42
_exptl_crystal_size_min 0.35
_refine_diff_density_max 0.217
_refine_diff_density_min -0.183
_refine_diff_density_rms 0.035
_refine_ls_extinction_method none
_refine_ls_goodness_of_fit_ref 1.030
_refine_ls_hydrogen_treatment mixed
_refine_ls_matrix_type full
_refine_ls_number_parameters 383
_refine_ls_number_reflns 6735
_refine_ls_number_restraints 0
_refine_ls_restrained_S_all 1.030
_refine_ls_R_factor_all 0.0498
_refine_ls_R_factor_gt 0.0400
_refine_ls_shift/su_max 0.000
_refine_ls_shift/su_mean 0.000
_refine_ls_structure_factor_coef Fsqd
_refine_ls_weighting_details 'calc w=1/[\s^2^(Fo^2^)+(0.0511P)^2^+0.8075P] where P=(Fo^2^+2Fc^2^)/3'
_refine_ls_weighting_scheme calc
_refine_ls_wR_factor_gt 0.1010
_refine_ls_wR_factor_ref 0.1090
_reflns_number_gt 5571
_reflns_number_total 6735
_reflns_threshold_expression I>2\s(I)
_cod_data_source_file ic402408t_si_002.cif
_cod_data_source_block riv1202
_cod_depositor_comments
;
The following automatic conversions were performed:

'_symmetry_cell_setting' value 'Monoclinic' changed to 'monoclinic'
according to
/usr/data/users/saulius/automatic-downloads/current/ACS/lib/dictionaries/cif_core.dic
dictionary named 'cif_core.dic' version 2.4.2 from 2011-04-26.

Automatic conversion script
Id: cif_fix_values 2281 2013-09-26 08:29:07Z andrius 
;
_cod_original_sg_symbol_H-M P2(1)/n
_cod_database_code 4337316

loop_
_symmetry_equiv_pos_as_xyz
'x, y, z'
'-x+1/2, y+1/2, -z+1/2'
'-x, -y, -z'
'x-1/2, -y-1/2, z-1/2'

loop_
_atom_site_label
_atom_site_type_symbol
_atom_site_fract_x
_atom_site_fract_y
_atom_site_fract_z
_atom_site_U_iso_or_equiv
_atom_site_adp_type
_atom_site_occupancy
_atom_site_symmetry_multiplicity
_atom_site_calc_flag
_atom_site_refinement_flags
N1 N 0.20574(8) 0.30875(6) 0.30027(5) 0.0284(2) Uani 1 1 d .
N2 N 0.37719(8) 0.35304(6) 0.28474(5) 0.0275(2) Uani 1 1 d .
C1 C 0.31081(10) 0.27770(7) 0.28747(5) 0.0254(2) Uani 1 1 d .
C2 C 0.20711(11) 0.40168(8) 0.30567(6) 0.0347(3) Uani 1 1 d .
H2 H 0.1442 0.4387 0.3145 0.042 Uiso 1 1 calc R
C3 C 0.31426(11) 0.42932(8) 0.29607(6) 0.0336(3) Uani 1 1 d .
H3 H 0.3420 0.4899 0.2969 0.040 Uiso 1 1 calc R
C11 C 0.09950(10) 0.25574(8) 0.30280(6) 0.0312(3) Uani 1 1 d .
C12 C 0.02190(11) 0.22873(8) 0.24068(7) 0.0367(3) Uani 1 1 d .
C13 C -0.08307(13) 0.18282(10) 0.24428(8) 0.0504(4) Uani 1 1 d .
H13 H -0.1373 0.1622 0.2034 0.060 Uiso 1 1 calc R
C14 C -0.11019(13) 0.16656(11) 0.30612(9) 0.0583(4) Uani 1 1 d .
H14 H -0.1838 0.1364 0.3072 0.070 Uiso 1 1 calc R
C15 C -0.03205(12) 0.19340(10) 0.36619(8) 0.0502(4) Uani 1 1 d .
H15 H -0.0521 0.1811 0.4083 0.060 Uiso 1 1 calc R
C16 C 0.07621(11) 0.23845(9) 0.36647(7) 0.0368(3) Uani 1 1 d .
C17 C 0.04816(12) 0.25290(9) 0.17251(7) 0.0398(3) Uani 1 1 d .
H17 H 0.1386 0.2593 0.1803 0.048 Uiso 1 1 calc R
C18 C 0.00678(16) 0.18181(12) 0.11736(9) 0.0623(4) Uani 1 1 d .
H18A H 0.0442 0.1238 0.1337 0.093 Uiso 1 1 calc R
H18B H 0.0317 0.1997 0.0761 0.093 Uiso 1 1 calc R
H18C H -0.0822 0.1761 0.1068 0.093 Uiso 1 1 calc R
C19 C -0.00862(17) 0.34383(10) 0.14791(8) 0.0552(4) Uani 1 1 d .
H19A H 0.0200 0.3893 0.1835 0.083 Uiso 1 1 calc R
H19B H -0.0977 0.3392 0.1381 0.083 Uiso 1 1 calc R
H19C H 0.0153 0.3615 0.1063 0.083 Uiso 1 1 calc R
C20 C 0.16197(13) 0.26731(10) 0.43319(7) 0.0431(3) Uani 1 1 d .
H20 H 0.2414 0.2845 0.4233 0.052 Uiso 1 1 calc R
C21 C 0.18691(14) 0.19067(12) 0.48547(8) 0.0557(4) Uani 1 1 d .
H21A H 0.2428 0.2118 0.5278 0.084 Uiso 1 1 calc R
H21B H 0.2239 0.1398 0.4670 0.084 Uiso 1 1 calc R
H21C H 0.1100 0.1713 0.4951 0.084 Uiso 1 1 calc R
C22 C 0.1129(2) 0.35005(13) 0.46323(10) 0.0751(6) Uani 1 1 d .
H22A H 0.0988 0.3990 0.4296 0.113 Uiso 1 1 calc R
H22B H 0.1726 0.3695 0.5047 0.113 Uiso 1 1 calc R
H22C H 0.0360 0.3345 0.4746 0.113 Uiso 1 1 calc R
C31 C 0.49633(10) 0.35714(7) 0.26996(6) 0.0286(2) Uani 1 1 d .
C32 C 0.50135(11) 0.36808(8) 0.20170(6) 0.0325(3) Uani 1 1 d .
C33 C 0.61691(12) 0.37288(9) 0.18946(7) 0.0419(3) Uani 1 1 d .
H33 H 0.6244 0.3791 0.1438 0.050 Uiso 1 1 calc R
C34 C 0.72042(12) 0.36879(10) 0.24194(8) 0.0467(3) Uani 1 1 d .
H34 H 0.7983 0.3716 0.2321 0.056 Uiso 1 1 calc R
C35 C 0.71231(12) 0.36060(9) 0.30874(7) 0.0421(3) Uani 1 1 d .
H35 H 0.7848 0.3590 0.3445 0.051 Uiso 1 1 calc R
C36 C 0.59960(11) 0.35469(8) 0.32469(6) 0.0325(3) Uani 1 1 d .
C37 C 0.38765(12) 0.37825(9) 0.14381(6) 0.0368(3) Uani 1 1 d .
H37 H 0.3216 0.3409 0.1551 0.044 Uiso 1 1 calc R
C38 C 0.40514(15) 0.34641(10) 0.07476(7) 0.0488(3) Uani 1 1 d .
H38A H 0.4330 0.2837 0.0786 0.073 Uiso 1 1 calc R
H38B H 0.4661 0.3844 0.0613 0.073 Uiso 1 1 calc R
H38C H 0.3275 0.3508 0.0402 0.073 Uiso 1 1 calc R
C39 C 0.34407(15) 0.47627(10) 0.13637(8) 0.0541(4) Uani 1 1 d .
H39A H 0.3325 0.4979 0.1802 0.081 Uiso 1 1 calc R
H39B H 0.2666 0.4800 0.1016 0.081 Uiso 1 1 calc R
H39C H 0.4052 0.5137 0.1225 0.081 Uiso 1 1 calc R
C40 C 0.59231(12) 0.34963(9) 0.39861(6) 0.0382(3) Uani 1 1 d .
H40 H 0.5126 0.3211 0.3996 0.046 Uiso 1 1 calc R
C41 C 0.69383(13) 0.29246(10) 0.44228(7) 0.0461(3) Uani 1 1 d .
H41A H 0.6932 0.2326 0.4216 0.069 Uiso 1 1 calc R
H41B H 0.6809 0.2864 0.4883 0.069 Uiso 1 1 calc R
H41C H 0.7727 0.3215 0.4450 0.069 Uiso 1 1 calc R
C42 C 0.59531(19) 0.44397(11) 0.42957(9) 0.0668(5) Uani 1 1 d .
H42A H 0.5299 0.4807 0.4014 0.100 Uiso 1 1 calc R
H42B H 0.6743 0.4722 0.4312 0.100 Uiso 1 1 calc R
H42C H 0.5836 0.4395 0.4760 0.100 Uiso 1 1 calc R
C51 C 0.40190(10) 0.14234(7) 0.21859(6) 0.0289(2) Uani 1 1 d .
C52 C 0.35680(12) 0.14288(8) 0.14806(6) 0.0366(3) Uani 1 1 d .
H52 H 0.2802 0.1704 0.1288 0.044 Uiso 1 1 calc R
C53 C 0.42143(14) 0.10394(9) 0.10502(7) 0.0439(3) Uani 1 1 d .
H53 H 0.3882 0.1045 0.0570 0.053 Uiso 1 1 calc R
C54 C 0.53364(13) 0.06449(9) 0.13173(7) 0.0434(3) Uani 1 1 d .
H54 H 0.5784 0.0395 0.1020 0.052 Uiso 1 1 calc R
C55 C 0.58085(12) 0.06135(9) 0.20180(6) 0.0372(3) Uani 1 1 d .
H55 H 0.6577 0.0339 0.2204 0.045 Uiso 1 1 calc R
C56 C 0.51471(10) 0.09875(7) 0.24472(6) 0.0290(2) Uani 1 1 d .
C57 C 0.54383(10) 0.09422(7) 0.31985(6) 0.0284(2) Uani 1 1 d .
C58 C 0.64174(11) 0.05004(8) 0.36301(6) 0.0330(3) Uani 1 1 d .
H58 H 0.7031 0.0227 0.3450 0.040 Uiso 1 1 calc R
C59 C 0.64878(12) 0.04638(8) 0.43238(6) 0.0390(3) Uani 1 1 d .
H59 H 0.7149 0.0161 0.4622 0.047 Uiso 1 1 calc R
C60 C 0.55939(13) 0.08692(9) 0.45831(6) 0.0419(3) Uani 1 1 d .
H60 H 0.5646 0.0843 0.5060 0.050 Uiso 1 1 calc R
C61 C 0.46221(12) 0.13130(8) 0.41512(6) 0.0373(3) Uani 1 1 d .
H61 H 0.4019 0.1591 0.4338 0.045 Uiso 1 1 calc R
C62 C 0.45170(11) 0.13582(7) 0.34503(6) 0.0292(2) Uani 1 1 d .
B B 0.34438(12) 0.17213(9) 0.28145(7) 0.0286(3) Uani 1 1 d .
H1B H 0.2564(12) 0.1336(9) 0.2782(7) 0.040(4) Uiso 1 1 d .

loop_
_atom_site_aniso_label
_atom_site_aniso_U_11
_atom_site_aniso_U_22
_atom_site_aniso_U_33
_atom_site_aniso_U_23
_atom_site_aniso_U_13
_atom_site_aniso_U_12
N1 0.0271(5) 0.0266(5) 0.0337(5) 0.0003(4) 0.0114(4) 0.0001(4)
N2 0.0273(5) 0.0247(5) 0.0315(5) -0.0006(4) 0.0093(4) -0.0011(4)
C1 0.0252(5) 0.0277(5) 0.0239(5) 0.0008(4) 0.0069(4) -0.0009(4)
C2 0.0357(6) 0.0271(6) 0.0440(7) -0.0026(5) 0.0151(5) 0.0031(5)
C3 0.0365(6) 0.0235(5) 0.0430(7) -0.0030(5) 0.0139(5) -0.0006(5)
C11 0.0244(5) 0.0281(6) 0.0428(7) 0.0046(5) 0.0113(5) 0.0019(4)
C12 0.0302(6) 0.0303(6) 0.0478(7) 0.0051(5) 0.0060(5) 0.0019(5)
C13 0.0345(7) 0.0465(8) 0.0639(9) 0.0115(7) 0.0001(6) -0.0072(6)
C14 0.0310(7) 0.0596(9) 0.0825(12) 0.0253(8) 0.0107(7) -0.0090(6)
C15 0.0363(7) 0.0558(9) 0.0636(9) 0.0245(7) 0.0218(7) 0.0043(6)
C16 0.0315(6) 0.0368(7) 0.0455(7) 0.0099(5) 0.0161(5) 0.0071(5)
C17 0.0372(7) 0.0405(7) 0.0396(7) -0.0037(5) 0.0055(5) 0.0023(5)
C18 0.0622(10) 0.0570(10) 0.0589(10) -0.0157(8) -0.0019(8) 0.0049(8)
C19 0.0769(11) 0.0482(9) 0.0432(8) 0.0095(6) 0.0198(8) 0.0091(8)
C20 0.0445(7) 0.0485(8) 0.0411(7) 0.0042(6) 0.0195(6) 0.0052(6)
C21 0.0521(9) 0.0730(11) 0.0436(8) 0.0159(7) 0.0148(7) 0.0014(8)
C22 0.0961(15) 0.0710(12) 0.0629(11) -0.0089(9) 0.0286(10) 0.0232(10)
C31 0.0270(6) 0.0235(5) 0.0367(6) -0.0006(4) 0.0107(5) -0.0026(4)
C32 0.0356(6) 0.0271(6) 0.0371(6) 0.0007(5) 0.0133(5) -0.0024(5)
C33 0.0418(7) 0.0446(7) 0.0446(7) 0.0042(6) 0.0210(6) -0.0025(6)
C34 0.0335(7) 0.0505(8) 0.0616(9) 0.0064(7) 0.0220(7) -0.0016(6)
C35 0.0280(6) 0.0434(7) 0.0529(8) 0.0054(6) 0.0059(6) -0.0017(5)
C36 0.0318(6) 0.0257(6) 0.0391(7) 0.0016(5) 0.0072(5) -0.0013(5)
C37 0.0404(7) 0.0381(7) 0.0326(6) 0.0010(5) 0.0102(5) -0.0038(5)
C38 0.0641(9) 0.0476(8) 0.0362(7) -0.0013(6) 0.0150(7) -0.0022(7)
C39 0.0641(10) 0.0494(8) 0.0449(8) 0.0019(7) 0.0060(7) 0.0137(7)
C40 0.0398(7) 0.0361(7) 0.0367(7) -0.0006(5) 0.0058(5) 0.0006(5)
C41 0.0465(8) 0.0462(8) 0.0399(7) 0.0026(6) -0.0001(6) 0.0002(6)
C42 0.0962(14) 0.0454(9) 0.0542(9) -0.0093(7) 0.0095(9) 0.0129(9)
C51 0.0318(6) 0.0222(5) 0.0326(6) -0.0006(4) 0.0079(5) -0.0013(4)
C52 0.0408(7) 0.0322(6) 0.0344(6) 0.0004(5) 0.0048(5) 0.0058(5)
C53 0.0588(8) 0.0424(7) 0.0295(6) -0.0005(5) 0.0089(6) 0.0070(6)
C54 0.0538(8) 0.0438(7) 0.0377(7) -0.0026(6) 0.0208(6) 0.0082(6)
C55 0.0362(6) 0.0378(7) 0.0394(7) 0.0008(5) 0.0131(5) 0.0049(5)
C56 0.0300(6) 0.0244(5) 0.0335(6) 0.0000(4) 0.0095(5) -0.0014(4)
C57 0.0298(6) 0.0229(5) 0.0325(6) 0.0007(4) 0.0078(5) -0.0036(4)
C58 0.0327(6) 0.0271(6) 0.0381(6) -0.0001(5) 0.0068(5) 0.0001(5)
C59 0.0436(7) 0.0318(6) 0.0368(7) 0.0047(5) 0.0007(6) 0.0016(5)
C60 0.0566(8) 0.0392(7) 0.0297(6) 0.0042(5) 0.0101(6) -0.0003(6)
C61 0.0450(7) 0.0348(6) 0.0351(7) 0.0021(5) 0.0159(6) 0.0016(5)
C62 0.0323(6) 0.0228(5) 0.0337(6) 0.0018(4) 0.0104(5) -0.0021(4)
B 0.0276(6) 0.0251(6) 0.0339(7) 0.0002(5) 0.0093(5) -0.0009(5)

loop_
_atom_type_symbol
_atom_type_description
_atom_type_scat_dispersion_real
_atom_type_scat_dispersion_imag
_atom_type_scat_source
C C 0.0033 0.0016 'International Tables Vol C Tables 4.2.6.8 and 6.1.1.4'
H H 0.0000 0.0000 'International Tables Vol C Tables 4.2.6.8 and 6.1.1.4'
B B 0.0013 0.0007 'International Tables Vol C Tables 4.2.6.8 and 6.1.1.4'
N N 0.0061 0.0033 'International Tables Vol C Tables 4.2.6.8 and 6.1.1.4'

loop_
_geom_angle_atom_site_label_1
_geom_angle_atom_site_label_2
_geom_angle_atom_site_label_3
_geom_angle
C1 N1 C2 111.10(9)
C1 N1 C11 126.55(9)
C2 N1 C11 122.16(9)
C1 N2 C3 110.78(9)
C1 N2 C31 126.48(9)
C3 N2 C31 122.71(9)
N2 C1 N1 104.33(9)
N2 C1 B 130.60(9)
N1 C1 B 125.00(9)
C3 C2 N1 106.69(10)
C2 C3 N2 107.09(10)
C16 C11 C12 123.53(11)
C16 C11 N1 118.56(11)
C12 C11 N1 117.82(10)
C13 C12 C11 116.74(12)
C13 C12 C17 121.60(12)
C11 C12 C17 121.59(11)
C14 C13 C12 121.20(14)
C15 C14 C13 120.74(13)
C14 C15 C16 121.13(13)
C15 C16 C11 116.64(13)
C15 C16 C20 120.59(12)
C11 C16 C20 122.77(11)
C12 C17 C18 113.91(13)
C12 C17 C19 110.08(11)
C18 C17 C19 110.25(12)
C16 C20 C21 111.85(12)
C16 C20 C22 111.30(13)
C21 C20 C22 110.23(13)
C36 C31 C32 123.50(11)
C36 C31 N2 118.32(10)
C32 C31 N2 118.10(10)
C33 C32 C31 116.59(12)
C33 C32 C37 120.91(11)
C31 C32 C37 122.45(11)
C34 C33 C32 121.39(12)
C33 C34 C35 120.58(12)
C34 C35 C36 121.10(12)
C35 C36 C31 116.78(11)
C35 C36 C40 120.35(11)
C31 C36 C40 122.83(11)
C32 C37 C38 113.31(11)
C32 C37 C39 111.19(11)
C38 C37 C39 108.34(11)
C36 C40 C41 112.42(11)
C36 C40 C42 110.83(11)
C41 C40 C42 109.61(12)
C52 C51 C56 117.11(11)
C52 C51 B 133.06(11)
C56 C51 B 109.39(10)
C51 C52 C53 121.38(12)
C54 C53 C52 120.39(12)
C53 C54 C55 119.97(12)
C54 C55 C56 119.43(12)
C55 C56 C51 121.66(11)
C55 C56 C57 127.21(11)
C51 C56 C57 110.99(10)
C58 C57 C62 121.68(11)
C58 C57 C56 127.42(11)
C62 C57 C56 110.72(10)
C59 C58 C57 119.35(11)
C58 C59 C60 119.98(12)
C59 C60 C61 120.47(12)
C60 C61 C62 121.14(12)
C61 C62 C57 117.37(11)
C61 C62 B 132.74(11)
C57 C62 B 109.58(10)
C1 B C51 117.85(9)
C1 B C62 113.80(9)
C51 B C62 99.31(9)

loop_
_geom_bond_atom_site_label_1
_geom_bond_atom_site_label_2
_geom_bond_distance
N1 C1 1.3572(14)
N1 C2 1.3827(15)
N1 C11 1.4475(14)
N2 C1 1.3551(14)
N2 C3 1.3856(15)
N2 C31 1.4512(14)
C1 B 1.6232(16)
C2 C3 1.3379(17)
C11 C16 1.3976(17)
C11 C12 1.4003(18)
C12 C13 1.3860(18)
C12 C17 1.5201(18)
C13 C14 1.378(2)
C14 C15 1.372(2)
C15 C16 1.3937(18)
C16 C20 1.5147(19)
C17 C18 1.521(2)
C17 C19 1.524(2)
C20 C21 1.530(2)
C20 C22 1.532(2)
C31 C36 1.3967(17)
C31 C32 1.4020(16)
C32 C33 1.3904(17)
C32 C37 1.5172(18)
C33 C34 1.373(2)
C34 C35 1.379(2)
C35 C36 1.3922(17)
C36 C40 1.5163(17)
C37 C38 1.5298(18)
C37 C39 1.5309(19)
C40 C41 1.5220(18)
C40 C42 1.5296(19)
C51 C52 1.3889(17)
C51 C56 1.4117(16)
C51 B 1.6232(17)
C52 C53 1.3911(18)
C53 C54 1.381(2)
C54 C55 1.3841(18)
C55 C56 1.3915(16)
C56 C57 1.4719(16)
C57 C58 1.3928(16)
C57 C62 1.4091(16)
C58 C59 1.3838(17)
C59 C60 1.3848(19)
C60 C61 1.3891(19)
C61 C62 1.3918(17)
C62 B 1.6258(17)

loop_
_geom_torsion_atom_site_label_1
_geom_torsion_atom_site_label_2
_geom_torsion_atom_site_label_3
_geom_torsion_atom_site_label_4
_geom_torsion
C3 N2 C1 N1 0.33(12)
C31 N2 C1 N1 -177.76(10)
C3 N2 C1 B -176.70(11)
C31 N2 C1 B 5.22(18)
C2 N1 C1 N2 -0.25(12)
C11 N1 C1 N2 174.88(10)
C2 N1 C1 B 177.00(10)
C11 N1 C1 B -7.88(17)
C1 N1 C2 C3 0.07(14)
C11 N1 C2 C3 -175.30(11)
N1 C2 C3 N2 0.13(14)
C1 N2 C3 C2 -0.30(14)
C31 N2 C3 C2 177.87(10)
C1 N1 C11 C16 106.46(13)
C2 N1 C11 C16 -78.91(14)
C1 N1 C11 C12 -76.96(15)
C2 N1 C11 C12 97.67(13)
C16 C11 C12 C13 0.24(19)
N1 C11 C12 C13 -176.15(11)
C16 C11 C12 C17 177.11(11)
N1 C11 C12 C17 0.72(17)
C11 C12 C13 C14 1.3(2)
C17 C12 C13 C14 -175.55(13)
C12 C13 C14 C15 -1.7(2)
C13 C14 C15 C16 0.6(2)
C14 C15 C16 C11 0.9(2)
C14 C15 C16 C20 -179.70(14)
C12 C11 C16 C15 -1.35(18)
N1 C11 C16 C15 175.02(11)
C12 C11 C16 C20 179.31(11)
N1 C11 C16 C20 -4.32(17)
C13 C12 C17 C18 -36.24(18)
C11 C12 C17 C18 147.04(13)
C13 C12 C17 C19 88.17(16)
C11 C12 C17 C19 -88.55(15)
C15 C16 C20 C21 48.41(17)
C11 C16 C20 C21 -132.26(13)
C15 C16 C20 C22 -75.37(17)
C11 C16 C20 C22 103.95(15)
C1 N2 C31 C36 -92.29(14)
C3 N2 C31 C36 89.84(13)
C1 N2 C31 C32 90.98(14)
C3 N2 C31 C32 -86.89(14)
C36 C31 C32 C33 2.66(17)
N2 C31 C32 C33 179.21(10)
C36 C31 C32 C37 -174.82(11)
N2 C31 C32 C37 1.73(16)
C31 C32 C33 C34 -1.20(19)
C37 C32 C33 C34 176.32(12)
C32 C33 C34 C35 -0.6(2)
C33 C34 C35 C36 1.1(2)
C34 C35 C36 C31 0.24(19)
C34 C35 C36 C40 -177.44(12)
C32 C31 C36 C35 -2.19(17)
N2 C31 C36 C35 -178.73(10)
C32 C31 C36 C40 175.43(11)
N2 C31 C36 C40 -1.12(16)
C33 C32 C37 C38 29.29(17)
C31 C32 C37 C38 -153.34(12)
C33 C32 C37 C39 -93.03(15)
C31 C32 C37 C39 84.35(14)
C35 C36 C40 C41 -38.20(16)
C31 C36 C40 C41 144.27(12)
C35 C36 C40 C42 84.85(16)
C31 C36 C40 C42 -92.68(15)
C56 C51 C52 C53 -1.44(18)
B C51 C52 C53 -172.87(12)
C51 C52 C53 C54 -0.8(2)
C52 C53 C54 C55 1.8(2)
C53 C54 C55 C56 -0.5(2)
C54 C55 C56 C51 -1.89(18)
C54 C55 C56 C57 173.58(12)
C52 C51 C56 C55 2.79(17)
B C51 C56 C55 176.17(11)
C52 C51 C56 C57 -173.34(10)
B C51 C56 C57 0.03(13)
C55 C56 C57 C58 -1.53(19)
C51 C56 C57 C58 174.34(11)
C55 C56 C57 C62 -176.68(11)
C51 C56 C57 C62 -0.81(13)
C62 C57 C58 C59 0.30(17)
C56 C57 C58 C59 -174.37(11)
C57 C58 C59 C60 -0.40(18)
C58 C59 C60 C61 0.1(2)
C59 C60 C61 C62 0.4(2)
C60 C61 C62 C57 -0.44(18)
C60 C61 C62 B 172.33(12)
C58 C57 C62 C61 0.12(16)
C56 C57 C62 C61 175.59(10)
C58 C57 C62 B -174.25(10)
C56 C57 C62 B 1.22(12)
N2 C1 B C51 -48.60(17)
N1 C1 B C51 134.91(11)
N2 C1 B C62 67.06(15)
N1 C1 B C62 -109.43(12)
C52 C51 B C1 -64.15(17)
C56 C51 B C1 123.93(11)
C52 C51 B C62 172.53(12)
C56 C51 B C62 0.62(11)
C61 C62 B C1 59.57(16)
C57 C62 B C1 -127.24(10)
C61 C62 B C51 -174.29(12)
C57 C62 B C51 -1.10(11)
